data_7223395
loop_
_publ_author_name
'Zhao, Hong-Wu'
'Chen, Xiao-Qin'
'Yang, Zhao'
'Tian, Ting'
'Li, Bo'
'Meng, Wei'
'Song, Xiu-Qing'
'Pang, Hai-Liang'

_publ_section_title
;
 Highly diastereoselective synthesis of imidazolidine-dispirooxindoles via
 three-component [3 + 2] cycloadditions of isatins,
 2-(aminomethyl)pyridine and isatin-based imines
;
_journal_issue 125
_journal_name_full 'RSC Adv.'
_journal_page_first 103116
_journal_paper_doi 10.1039/C5RA21995G
_journal_volume 5
_journal_year 2015
_chemical_absolute_configuration unk
_chemical_formula_sum 'C42 H33 N5 O2'
_chemical_formula_weight 639.73
_chemical_name_systematic
; 
 ? 
;
_space_group_IT_number 19
_symmetry_cell_setting orthorhombic
_symmetry_space_group_name_Hall 'P 2ac 2ab'
_symmetry_space_group_name_H-M 'P 21 21 21'
_atom_sites_solution_hydrogens geom
_atom_sites_solution_primary direct
_atom_sites_solution_secondary difmap
_audit_creation_method SHELXL-97
_audit_update_record
;
2015-03-30 deposited with the CCDC.
2015-11-25 downloaded from the CCDC.
;
_cell_angle_alpha 90.00
_cell_angle_beta 90.00
_cell_angle_gamma 90.00
_cell_formula_units_Z 4
_cell_length_a 10.042(2)
_cell_length_b 17.602(4)
_cell_length_c 18.655(4)
_cell_measurement_reflns_used 9695
_cell_measurement_temperature 113(2)
_cell_measurement_theta_max 27.8227
_cell_measurement_theta_min 1.5900
_cell_volume 3297.4(12)
_computing_cell_refinement crystalclear
_computing_data_collection crystalclear
_computing_data_reduction crystalclear
_computing_molecular_graphics 'Bruker SHELXTL'
_computing_publication_material 'Bruker SHELXTL'
_computing_structure_refinement 'SHELXL-97 (Sheldrick, 1997)'
_computing_structure_solution 'SHELXS-97 (Sheldrick, 1990)'
_diffrn_ambient_temperature 113(2)
_diffrn_measured_fraction_theta_full 0.999
_diffrn_measured_fraction_theta_max 0.999
_diffrn_measurement_device_type 'rigaku saturn'
_diffrn_measurement_method '\w scans'
_diffrn_radiation_monochromator graphite
_diffrn_radiation_source 'fine-focus sealed tube'
_diffrn_radiation_type MoK\a
_diffrn_radiation_wavelength 0.71073
_diffrn_reflns_av_R_equivalents 0.0501
_diffrn_reflns_av_sigmaI/netI 0.0307
_diffrn_reflns_limit_h_max 12
_diffrn_reflns_limit_h_min -13
_diffrn_reflns_limit_k_max 23
_diffrn_reflns_limit_k_min -23
_diffrn_reflns_limit_l_max 23
_diffrn_reflns_limit_l_min -24
_diffrn_reflns_number 33430
_diffrn_reflns_theta_full 27.88
_diffrn_reflns_theta_max 27.88
_diffrn_reflns_theta_min 1.59
_diffrn_standards_decay_% 0
_diffrn_standards_interval_count 0
_diffrn_standards_interval_time 0
_diffrn_standards_number 0
_exptl_absorpt_coefficient_mu 0.081
_exptl_absorpt_correction_T_max 0.9904
_exptl_absorpt_correction_T_min 0.9840
_exptl_absorpt_correction_type multi-scan
_exptl_absorpt_process_details crystalclear
_exptl_crystal_colour colorless
_exptl_crystal_density_diffrn 1.289
_exptl_crystal_density_method 'not measured'
_exptl_crystal_description Prism
_exptl_crystal_F_000 1344
_exptl_crystal_size_max 0.20
_exptl_crystal_size_mid 0.18
_exptl_crystal_size_min 0.12
_refine_diff_density_max 0.194
_refine_diff_density_min -0.205
_refine_diff_density_rms 0.048
_refine_ls_abs_structure_details 'None, Friedel Pairs merged'
_refine_ls_extinction_coef 0.0235(15)
_refine_ls_extinction_expression Fc^*^=kFc[1+0.001xFc^2^\l^3^/sin(2\q)]^-1/4^
_refine_ls_extinction_method SHELXL
_refine_ls_goodness_of_fit_ref 1.093
_refine_ls_hydrogen_treatment mixed
_refine_ls_matrix_type full
_refine_ls_number_parameters 447
_refine_ls_number_reflns 4386
_refine_ls_number_restraints 1
_refine_ls_restrained_S_all 1.092
_refine_ls_R_factor_all 0.0508
_refine_ls_R_factor_gt 0.0458
_refine_ls_shift/su_max 0.002
_refine_ls_shift/su_mean 0.000
_refine_ls_structure_factor_coef Fsqd
_refine_ls_weighting_details 'calc w=1/[\s^2^(Fo^2^)+(0.0599P)^2^+0.3517P] where P=(Fo^2^+2Fc^2^)/3'
_refine_ls_weighting_scheme calc
_refine_ls_wR_factor_gt 0.1059
_refine_ls_wR_factor_ref 0.1092
_reflns_number_gt 4023
_reflns_number_total 4386
_reflns_threshold_expression >2sigma(I)
_cod_data_source_file c5ra21995g2.cif
_cod_data_source_block shelxl
_cod_depositor_comments
;
The following automatic conversions were performed:

'_symmetry_cell_setting' value 'Orthorhombic' changed to
'orthorhombic' according to
/usr/data/users/saulius/crontab/automatic-downloads/rss-feeds/RSC/lib/dictionaries/cif_core.dic
dictionary named 'cif_core.dic' version 2.4.2 from 2011-04-26.

'_exptl_absorpt_correction_type' value 'MULTI-SCAN' changed to
'multi-scan' according to
/usr/data/users/saulius/crontab/automatic-downloads/rss-feeds/RSC/lib/dictionaries/cif_core.dic
dictionary named 'cif_core.dic' version 2.4.2 from 2011-04-26.

Automatic conversion script
Id: cif_fix_values 4268 2015-11-12 08:31:59Z antanas 
;
_cod_original_cell_volume 3297.3(11)
_cod_original_sg_symbol_H-M P2(1)2(1)2(1)
_cod_database_code 7223395

loop_
_symmetry_equiv_pos_as_xyz
'x, y, z'
'-x+1/2, -y, z+1/2'
'-x, y+1/2, -z+1/2'
'x+1/2, -y+1/2, -z'

loop_
_atom_site_label
_atom_site_type_symbol
_atom_site_fract_x
_atom_site_fract_y
_atom_site_fract_z
_atom_site_U_iso_or_equiv
_atom_site_adp_type
_atom_site_occupancy
_atom_site_symmetry_multiplicity
_atom_site_calc_flag
_atom_site_refinement_flags
O1 O 0.19860(15) 0.04075(9) 0.10481(9) 0.0334(4) Uani 1 1 d .
O2 O 0.51332(16) -0.03283(10) 0.32664(9) 0.0368(4) Uani 1 1 d .
N1 N 0.41190(18) 0.07071(10) 0.06847(10) 0.0278(4) Uani 1 1 d .
N2 N 0.50894(19) 0.09775(11) 0.31731(11) 0.0331(4) Uani 1 1 d .
N3 N 0.23865(18) -0.01983(10) 0.26843(10) 0.0276(4) Uani 1 1 d .
N4 N 0.35487(19) -0.08085(10) 0.17764(10) 0.0293(4) Uani 1 1 d D
N5 N 0.13638(19) -0.20966(10) 0.21767(11) 0.0341(4) Uani 1 1 d .
C1 C 0.3801(2) 0.11400(12) 0.00433(11) 0.0298(5) Uani 1 1 d .
H1A H 0.2830 0.1114 -0.0045 0.036 Uiso 1 1 calc R
H1B H 0.4258 0.0909 -0.0373 0.036 Uiso 1 1 calc R
C2 C 0.4216(2) 0.19652(12) 0.01070(12) 0.0280(4) Uani 1 1 d .
C3 C 0.4960(2) 0.23136(13) -0.04221(13) 0.0355(5) Uani 1 1 d .
H3 H 0.5225 0.2032 -0.0833 0.043 Uiso 1 1 calc R
C4 C 0.5325(3) 0.30749(14) -0.03594(14) 0.0400(6) Uani 1 1 d .
H4A H 0.5832 0.3310 -0.0728 0.048 Uiso 1 1 calc R
C5 C 0.4953(2) 0.34868(13) 0.02346(13) 0.0371(5) Uani 1 1 d .
H5 H 0.5212 0.4004 0.0279 0.044 Uiso 1 1 calc R
C6 C 0.4203(2) 0.31484(14) 0.07670(14) 0.0382(5) Uani 1 1 d .
H6 H 0.3936 0.3432 0.1176 0.046 Uiso 1 1 calc R
C7 C 0.3841(2) 0.23885(13) 0.07001(13) 0.0353(5) Uani 1 1 d .
H7 H 0.3328 0.2156 0.1067 0.042 Uiso 1 1 calc R
C8 C 0.5428(2) 0.05198(12) 0.09053(12) 0.0276(4) Uani 1 1 d .
C9 C 0.6604(2) 0.06689(13) 0.05499(12) 0.0312(5) Uani 1 1 d .
H9 H 0.6621 0.0976 0.0131 0.037 Uiso 1 1 calc R
C10 C 0.7765(2) 0.03524(13) 0.08273(13) 0.0342(5) Uani 1 1 d .
H10 H 0.8585 0.0432 0.0585 0.041 Uiso 1 1 calc R
C11 C 0.7748(2) -0.00771(13) 0.14507(13) 0.0352(5) Uani 1 1 d .
H11 H 0.8552 -0.0288 0.1630 0.042 Uiso 1 1 calc R
C12 C 0.6554(2) -0.02013(13) 0.18152(13) 0.0319(5) Uani 1 1 d .
H12 H 0.6541 -0.0489 0.2246 0.038 Uiso 1 1 calc R
C13 C 0.5387(2) 0.01001(12) 0.15401(12) 0.0275(4) Uani 1 1 d .
C14 C 0.3945(2) -0.00046(11) 0.17540(12) 0.0273(4) Uani 1 1 d .
C15 C 0.3198(2) 0.03877(12) 0.11305(11) 0.0277(4) Uani 1 1 d .
C16 C 0.3458(2) 0.03185(12) 0.25067(11) 0.0260(4) Uani 1 1 d .
C17 C 0.3185(2) 0.11643(12) 0.25136(11) 0.0289(4) Uani 1 1 d .
C18 C 0.2118(3) 0.15866(13) 0.22638(12) 0.0346(5) Uani 1 1 d .
H18 H 0.1402 0.1349 0.2018 0.041 Uiso 1 1 calc R
C19 C 0.2121(3) 0.23704(14) 0.23812(14) 0.0453(7) Uani 1 1 d .
H19 H 0.1398 0.2669 0.2213 0.054 Uiso 1 1 calc R
C20 C 0.3157(3) 0.27148(14) 0.27374(16) 0.0509(7) Uani 1 1 d .
H20 H 0.3143 0.3250 0.2803 0.061 Uiso 1 1 calc R
C21 C 0.4226(3) 0.22987(14) 0.30046(16) 0.0452(6) Uani 1 1 d .
H21 H 0.4938 0.2537 0.3253 0.054 Uiso 1 1 calc R
C22 C 0.4206(2) 0.15266(13) 0.28926(12) 0.0333(5) Uani 1 1 d .
C23 C 0.4653(2) 0.02595(13) 0.30358(12) 0.0300(4) Uani 1 1 d .
C24 C 0.6280(2) 0.11479(17) 0.35818(14) 0.0449(6) Uani 1 1 d .
H24A H 0.6816 0.1522 0.3310 0.054 Uiso 1 1 calc R
H24B H 0.6816 0.0678 0.3623 0.054 Uiso 1 1 calc R
C25 C 0.6038(2) 0.14588(14) 0.43280(13) 0.0367(5) Uani 1 1 d .
C26 C 0.5003(3) 0.11931(16) 0.47507(13) 0.0412(6) Uani 1 1 d .
H26 H 0.4419 0.0814 0.4571 0.049 Uiso 1 1 calc R
C27 C 0.4818(3) 0.14802(19) 0.54364(14) 0.0517(7) Uani 1 1 d .
H27 H 0.4092 0.1308 0.5720 0.062 Uiso 1 1 calc R
C28 C 0.5688(3) 0.20157(19) 0.57077(15) 0.0532(7) Uani 1 1 d .
H28 H 0.5567 0.2206 0.6180 0.064 Uiso 1 1 calc R
C29 C 0.6729(3) 0.22729(18) 0.52960(15) 0.0538(7) Uani 1 1 d .
H29 H 0.7332 0.2637 0.5485 0.065 Uiso 1 1 calc R
C30 C 0.6899(3) 0.19996(16) 0.46022(14) 0.0449(6) Uani 1 1 d .
H30 H 0.7611 0.2185 0.4315 0.054 Uiso 1 1 calc R
C31 C 0.1359(2) -0.00204(12) 0.31572(12) 0.0282(4) Uani 1 1 d .
C32 C 0.1544(2) 0.05080(12) 0.37107(12) 0.0316(5) Uani 1 1 d .
H32 H 0.2387 0.0746 0.3768 0.038 Uiso 1 1 calc R
C33 C 0.0512(2) 0.06876(14) 0.41754(13) 0.0363(5) Uani 1 1 d .
H33 H 0.0652 0.1051 0.4544 0.044 Uiso 1 1 calc R
C34 C -0.0720(2) 0.03417(14) 0.41070(13) 0.0382(6) Uani 1 1 d .
H34 H -0.1430 0.0473 0.4420 0.046 Uiso 1 1 calc R
C35 C -0.0906(2) -0.01983(15) 0.35756(13) 0.0372(5) Uani 1 1 d .
H35 H -0.1741 -0.0448 0.3534 0.045 Uiso 1 1 calc R
C36 C 0.0118(2) -0.03794(13) 0.31011(13) 0.0319(5) Uani 1 1 d .
H36 H -0.0027 -0.0748 0.2738 0.038 Uiso 1 1 calc R
C37 C 0.2295(2) -0.08345(11) 0.21782(12) 0.0284(4) Uani 1 1 d .
H37 H 0.1532 -0.0749 0.1844 0.034 Uiso 1 1 calc R
C38 C 0.2156(2) -0.16076(12) 0.25299(11) 0.0286(4) Uani 1 1 d .
C39 C 0.2863(3) -0.17923(13) 0.31438(13) 0.0362(5) Uani 1 1 d .
H39 H 0.3410 -0.1427 0.3376 0.043 Uiso 1 1 calc R
C40 C 0.2750(3) -0.25263(14) 0.34101(14) 0.0425(6) Uani 1 1 d .
H40 H 0.3211 -0.2672 0.3833 0.051 Uiso 1 1 calc R
C41 C 0.1955(3) -0.30411(14) 0.30493(14) 0.0411(6) Uani 1 1 d .
H41 H 0.1870 -0.3549 0.3216 0.049 Uiso 1 1 calc R
C42 C 0.1290(3) -0.28037(13) 0.24445(14) 0.0392(6) Uani 1 1 d .
H42 H 0.0746 -0.3162 0.2201 0.047 Uiso 1 1 calc R
H4 H 0.416(2) -0.1044(14) 0.2047(13) 0.044(8) Uiso 1 1 d D

loop_
_atom_site_aniso_label
_atom_site_aniso_U_11
_atom_site_aniso_U_22
_atom_site_aniso_U_33
_atom_site_aniso_U_23
_atom_site_aniso_U_13
_atom_site_aniso_U_12
O1 0.0301(7) 0.0335(8) 0.0367(8) 0.0065(7) 0.0015(7) 0.0019(7)
O2 0.0396(9) 0.0377(9) 0.0331(8) 0.0048(7) -0.0022(7) 0.0082(7)
N1 0.0314(9) 0.0276(9) 0.0246(9) 0.0038(7) 0.0012(7) 0.0004(7)
N2 0.0311(9) 0.0342(10) 0.0339(10) -0.0056(8) 0.0031(8) -0.0033(8)
N3 0.0302(9) 0.0234(8) 0.0293(9) -0.0005(7) 0.0065(7) -0.0027(7)
N4 0.0370(10) 0.0207(8) 0.0301(9) 0.0017(7) 0.0049(8) 0.0002(7)
N5 0.0372(10) 0.0260(9) 0.0392(11) -0.0004(8) 0.0049(9) -0.0060(8)
C1 0.0370(11) 0.0281(10) 0.0242(10) 0.0038(8) 0.0000(9) -0.0030(9)
C2 0.0294(10) 0.0268(10) 0.0277(10) 0.0041(9) -0.0034(8) -0.0004(8)
C3 0.0428(13) 0.0344(12) 0.0291(11) 0.0054(10) 0.0018(10) -0.0035(10)
C4 0.0424(13) 0.0400(13) 0.0374(13) 0.0133(11) -0.0033(11) -0.0119(11)
C5 0.0401(12) 0.0274(11) 0.0437(13) 0.0061(10) -0.0131(11) -0.0043(9)
C6 0.0424(13) 0.0303(12) 0.0421(13) -0.0036(10) 0.0001(11) -0.0011(10)
C7 0.0416(13) 0.0309(11) 0.0334(12) -0.0004(9) 0.0056(10) -0.0049(10)
C8 0.0335(10) 0.0224(10) 0.0270(10) -0.0029(8) -0.0003(9) -0.0004(8)
C9 0.0379(11) 0.0284(11) 0.0273(10) -0.0005(9) 0.0044(9) -0.0028(9)
C10 0.0343(11) 0.0319(11) 0.0365(12) -0.0039(10) 0.0058(10) -0.0012(9)
C11 0.0341(12) 0.0299(11) 0.0415(13) -0.0008(10) 0.0030(10) 0.0054(9)
C12 0.0366(11) 0.0266(10) 0.0327(11) 0.0035(9) 0.0034(10) 0.0054(9)
C13 0.0325(10) 0.0218(9) 0.0283(10) -0.0002(8) 0.0031(9) 0.0018(8)
C14 0.0315(10) 0.0216(9) 0.0288(11) 0.0025(8) 0.0044(9) 0.0022(8)
C15 0.0327(10) 0.0207(9) 0.0298(10) 0.0004(8) 0.0037(9) 0.0010(8)
C16 0.0309(10) 0.0206(9) 0.0265(10) 0.0017(8) 0.0034(8) 0.0007(8)
C17 0.0351(11) 0.0221(9) 0.0294(10) 0.0018(8) 0.0095(9) 0.0022(8)
C18 0.0410(12) 0.0320(11) 0.0307(11) 0.0044(9) 0.0131(10) 0.0083(10)
C19 0.0596(16) 0.0303(12) 0.0462(15) 0.0079(11) 0.0218(13) 0.0139(12)
C20 0.0731(19) 0.0223(11) 0.0573(16) -0.0007(11) 0.0265(15) -0.0004(12)
C21 0.0550(15) 0.0312(12) 0.0495(15) -0.0066(11) 0.0173(13) -0.0096(11)
C22 0.0376(11) 0.0270(10) 0.0353(12) -0.0024(10) 0.0124(10) -0.0030(9)
C23 0.0318(10) 0.0310(11) 0.0272(10) 0.0006(9) 0.0047(9) 0.0016(9)
C24 0.0319(12) 0.0572(16) 0.0455(14) -0.0188(13) 0.0042(11) -0.0070(12)
C25 0.0350(12) 0.0390(13) 0.0360(12) -0.0053(10) 0.0004(10) 0.0006(10)
C26 0.0375(13) 0.0489(14) 0.0373(13) 0.0034(11) -0.0024(11) -0.0017(11)
C27 0.0460(15) 0.074(2) 0.0352(13) 0.0093(14) 0.0036(12) 0.0062(15)
C28 0.0599(17) 0.0661(19) 0.0336(13) -0.0083(13) -0.0025(13) 0.0132(15)
C29 0.0648(18) 0.0522(17) 0.0444(15) -0.0130(13) -0.0080(14) -0.0023(14)
C30 0.0444(13) 0.0480(15) 0.0424(14) -0.0082(12) 0.0016(12) -0.0080(12)
C31 0.0309(10) 0.0277(10) 0.0261(10) 0.0050(8) 0.0019(9) 0.0037(8)
C32 0.0369(11) 0.0287(11) 0.0292(10) 0.0006(9) 0.0039(9) -0.0008(9)
C33 0.0444(13) 0.0334(11) 0.0311(12) 0.0015(10) 0.0068(10) 0.0042(10)
C34 0.0370(12) 0.0387(13) 0.0390(13) 0.0066(11) 0.0109(10) 0.0099(10)
C35 0.0301(11) 0.0413(13) 0.0403(13) 0.0091(11) 0.0028(10) 0.0039(10)
C36 0.0321(10) 0.0319(11) 0.0318(11) 0.0024(9) -0.0018(9) 0.0021(9)
C37 0.0339(11) 0.0246(10) 0.0265(10) 0.0007(8) 0.0014(9) 0.0001(8)
C38 0.0310(10) 0.0252(10) 0.0295(10) 0.0033(8) 0.0043(9) -0.0003(8)
C39 0.0446(12) 0.0299(11) 0.0342(12) 0.0051(9) -0.0009(11) -0.0034(10)
C40 0.0545(15) 0.0343(12) 0.0387(13) 0.0102(10) 0.0022(12) 0.0016(11)
C41 0.0504(14) 0.0269(11) 0.0461(14) 0.0063(10) 0.0128(12) -0.0005(11)
C42 0.0452(13) 0.0247(11) 0.0477(14) -0.0011(10) 0.0085(12) -0.0065(10)

loop_
_atom_type_symbol
_atom_type_description
_atom_type_scat_dispersion_real
_atom_type_scat_dispersion_imag
_atom_type_scat_source
C C 0.0033 0.0000 'International Tables Vol C Tables 4.2.6.8 and 6.1.1.4'
H H 0.0000 0.0000 'International Tables Vol C Tables 4.2.6.8 and 6.1.1.4'
N N 0.0061 0.0000 'International Tables Vol C Tables 4.2.6.8 and 6.1.1.4'
O O 0.0106 0.0000 'International Tables Vol C Tables 4.2.6.8 and 6.1.1.4'

loop_
_geom_angle_atom_site_label_1
_geom_angle_atom_site_label_2
_geom_angle_atom_site_label_3
_geom_angle
C15 N1 C8 110.86(17)
C15 N1 C1 124.64(19)
C8 N1 C1 124.38(18)
C23 N2 C22 111.28(19)
C23 N2 C24 123.8(2)
C22 N2 C24 124.9(2)
C31 N3 C16 123.67(17)
C31 N3 C37 122.17(17)
C16 N3 C37 112.25(16)
C37 N4 C14 106.07(16)
C37 N4 H4 106.8(18)
C14 N4 H4 105.9(18)
C42 N5 C38 116.3(2)
N1 C1 C2 112.16(18)
N1 C1 H1A 109.2
C2 C1 H1A 109.2
N1 C1 H1B 109.2
C2 C1 H1B 109.2
H1A C1 H1B 107.9
C3 C2 C7 118.6(2)
C3 C2 C1 121.2(2)
C7 C2 C1 120.2(2)
C2 C3 C4 120.6(2)
C2 C3 H3 119.7
C4 C3 H3 119.7
C5 C4 C3 120.2(2)
C5 C4 H4A 119.9
C3 C4 H4A 119.9
C4 C5 C6 120.0(2)
C4 C5 H5 120.0
C6 C5 H5 120.0
C5 C6 C7 119.5(2)
C5 C6 H6 120.3
C7 C6 H6 120.3
C2 C7 C6 121.1(2)
C2 C7 H7 119.4
C6 C7 H7 119.4
C9 C8 C13 122.2(2)
C9 C8 N1 127.64(19)
C13 C8 N1 110.01(18)
C8 C9 C10 117.5(2)
C8 C9 H9 121.2
C10 C9 H9 121.2
C11 C10 C9 121.3(2)
C11 C10 H10 119.3
C9 C10 H10 119.3
C10 C11 C12 120.3(2)
C10 C11 H11 119.9
C12 C11 H11 119.9
C13 C12 C11 119.1(2)
C13 C12 H12 120.4
C11 C12 H12 120.4
C12 C13 C8 119.5(2)
C12 C13 C14 131.70(19)
C8 C13 C14 108.44(19)
N4 C14 C13 112.55(17)
N4 C14 C15 108.65(17)
C13 C14 C15 102.21(17)
N4 C14 C16 103.64(16)
C13 C14 C16 118.87(18)
C15 C14 C16 110.80(16)
O1 C15 N1 125.7(2)
O1 C15 C14 126.0(2)
N1 C15 C14 108.26(18)
N3 C16 C17 118.75(18)
N3 C16 C23 112.69(17)
C17 C16 C23 101.54(17)
N3 C16 C14 101.86(16)
C17 C16 C14 114.49(17)
C23 C16 C14 107.40(16)
C18 C17 C22 119.5(2)
C18 C17 C16 131.7(2)
C22 C17 C16 108.63(19)
C17 C18 C19 118.4(3)
C17 C18 H18 120.8
C19 C18 H18 120.8
C20 C19 C18 120.8(3)
C20 C19 H19 119.6
C18 C19 H19 119.6
C19 C20 C21 121.6(2)
C19 C20 H20 119.2
C21 C20 H20 119.2
C22 C21 C20 117.0(3)
C22 C21 H21 121.5
C20 C21 H21 121.5
C21 C22 C17 122.6(2)
C21 C22 N2 127.6(2)
C17 C22 N2 109.61(19)
O2 C23 N2 126.4(2)
O2 C23 C16 125.8(2)
N2 C23 C16 107.78(18)
N2 C24 C25 115.2(2)
N2 C24 H24A 108.5
C25 C24 H24A 108.5
N2 C24 H24B 108.5
C25 C24 H24B 108.5
H24A C24 H24B 107.5
C30 C25 C26 119.4(2)
C30 C25 C24 119.2(2)
C26 C25 C24 121.4(2)
C25 C26 C27 120.1(3)
C25 C26 H26 119.9
C27 C26 H26 119.9
C28 C27 C26 120.1(3)
C28 C27 H27 119.9
C26 C27 H27 119.9
C29 C28 C27 120.1(3)
C29 C28 H28 120.0
C27 C28 H28 120.0
C28 C29 C30 120.0(3)
C28 C29 H29 120.0
C30 C29 H29 120.0
C25 C30 C29 120.3(3)
C25 C30 H30 119.9
C29 C30 H30 119.9
N3 C31 C36 120.7(2)
N3 C31 C32 121.1(2)
C36 C31 C32 118.2(2)
C33 C32 C31 120.8(2)
C33 C32 H32 119.6
C31 C32 H32 119.6
C34 C33 C32 120.6(2)
C34 C33 H33 119.7
C32 C33 H33 119.7
C35 C34 C33 119.2(2)
C35 C34 H34 120.4
C33 C34 H34 120.4
C34 C35 C36 120.8(2)
C34 C35 H35 119.6
C36 C35 H35 119.6
C35 C36 C31 120.4(2)
C35 C36 H36 119.8
C31 C36 H36 119.8
N4 C37 N3 104.55(17)
N4 C37 C38 109.17(17)
N3 C37 C38 114.32(17)
N4 C37 H37 109.5
N3 C37 H37 109.5
C38 C37 H37 109.5
N5 C38 C39 123.9(2)
N5 C38 C37 114.63(19)
C39 C38 C37 121.4(2)
C38 C39 C40 118.1(2)
C38 C39 H39 120.9
C40 C39 H39 120.9
C41 C40 C39 118.9(2)
C41 C40 H40 120.6
C39 C40 H40 120.6
C42 C41 C40 118.7(2)
C42 C41 H41 120.6
C40 C41 H41 120.6
N5 C42 C41 124.0(2)
N5 C42 H42 118.0
C41 C42 H42 118.0

loop_
_geom_bond_atom_site_label_1
_geom_bond_atom_site_label_2
_geom_bond_distance
O1 C15 1.227(3)
O2 C23 1.220(3)
N1 C15 1.365(3)
N1 C8 1.416(3)
N1 C1 1.454(3)
N2 C23 1.362(3)
N2 C22 1.413(3)
N2 C24 1.450(3)
N3 C31 1.393(3)
N3 C16 1.448(3)
N3 C37 1.468(3)
N4 C37 1.466(3)
N4 C14 1.470(3)
N4 H4 0.899(10)
N5 C42 1.343(3)
N5 C38 1.344(3)
C1 C2 1.516(3)
C1 H1A 0.9900
C1 H1B 0.9900
C2 C3 1.381(3)
C2 C7 1.386(3)
C3 C4 1.394(3)
C3 H3 0.9500
C4 C5 1.376(4)
C4 H4A 0.9500
C5 C6 1.381(3)
C5 H5 0.9500
C6 C7 1.392(3)
C6 H6 0.9500
C7 H7 0.9500
C8 C9 1.380(3)
C8 C13 1.396(3)
C9 C10 1.392(3)
C9 H9 0.9500
C10 C11 1.387(3)
C10 H10 0.9500
C11 C12 1.396(3)
C11 H11 0.9500
C12 C13 1.385(3)
C12 H12 0.9500
C13 C14 1.514(3)
C14 C15 1.547(3)
C14 C16 1.592(3)
C16 C17 1.514(3)
C16 C23 1.557(3)
C17 C18 1.384(3)
C17 C22 1.399(3)
C18 C19 1.397(3)
C18 H18 0.9500
C19 C20 1.375(4)
C19 H19 0.9500
C20 C21 1.392(4)
C20 H20 0.9500
C21 C22 1.375(3)
C21 H21 0.9500
C24 C25 1.515(3)
C24 H24A 0.9900
C24 H24B 0.9900
C25 C30 1.384(3)
C25 C26 1.386(3)
C26 C27 1.388(4)
C26 H26 0.9500
C27 C28 1.381(4)
C27 H27 0.9500
C28 C29 1.373(4)
C28 H28 0.9500
C29 C30 1.391(4)
C29 H29 0.9500
C30 H30 0.9500
C31 C36 1.401(3)
C31 C32 1.402(3)
C32 C33 1.388(3)
C32 H32 0.9500
C33 C34 1.385(3)
C33 H33 0.9500
C34 C35 1.386(4)
C34 H34 0.9500
C35 C36 1.394(3)
C35 H35 0.9500
C36 H36 0.9500
C37 C38 1.517(3)
C37 H37 1.0000
C38 C39 1.386(3)
C39 C40 1.389(3)
C39 H39 0.9500
C40 C41 1.382(4)
C40 H40 0.9500
C41 C42 1.376(4)
C41 H41 0.9500
C42 H42 0.9500

loop_
_geom_torsion_atom_site_label_1
_geom_torsion_atom_site_label_2
_geom_torsion_atom_site_label_3
_geom_torsion_atom_site_label_4
_geom_torsion
C15 N1 C1 C2 114.7(2)
C8 N1 C1 C2 -69.5(3)
N1 C1 C2 C3 129.8(2)
N1 C1 C2 C7 -50.9(3)
C7 C2 C3 C4 0.1(3)
C1 C2 C3 C4 179.4(2)
C2 C3 C4 C5 0.4(4)
C3 C4 C5 C6 -0.7(4)
C4 C5 C6 C7 0.7(4)
C3 C2 C7 C6 -0.1(4)
C1 C2 C7 C6 -179.5(2)
C5 C6 C7 C2 -0.2(4)
C15 N1 C8 C9 172.6(2)
C1 N1 C8 C9 -3.7(3)
C15 N1 C8 C13 -3.5(2)
C1 N1 C8 C13 -179.82(19)
C13 C8 C9 C10 3.1(3)
N1 C8 C9 C10 -172.6(2)
C8 C9 C10 C11 -2.0(3)
C9 C10 C11 C12 0.0(4)
C10 C11 C12 C13 1.0(3)
C11 C12 C13 C8 0.1(3)
C11 C12 C13 C14 172.0(2)
C9 C8 C13 C12 -2.2(3)
N1 C8 C13 C12 174.2(2)
C9 C8 C13 C14 -175.9(2)
N1 C8 C13 C14 0.5(2)
C37 N4 C14 C13 164.29(18)
C37 N4 C14 C15 -83.27(19)
C37 N4 C14 C16 34.6(2)
C12 C13 C14 N4 -54.0(3)
C8 C13 C14 N4 118.64(19)
C12 C13 C14 C15 -170.3(2)
C8 C13 C14 C15 2.3(2)
C12 C13 C14 C16 67.4(3)
C8 C13 C14 C16 -120.0(2)
C8 N1 C15 O1 -174.9(2)
C1 N1 C15 O1 1.4(4)
C8 N1 C15 C14 5.0(2)
C1 N1 C15 C14 -178.77(18)
N4 C14 C15 O1 56.3(3)
C13 C14 C15 O1 175.4(2)
C16 C14 C15 O1 -56.9(3)
N4 C14 C15 N1 -123.51(18)
C13 C14 C15 N1 -4.4(2)
C16 C14 C15 N1 123.26(19)
C31 N3 C16 C17 -30.7(3)
C37 N3 C16 C17 133.9(2)
C31 N3 C16 C23 87.8(2)
C37 N3 C16 C23 -107.7(2)
C31 N3 C16 C14 -157.44(19)
C37 N3 C16 C14 7.1(2)
N4 C14 C16 N3 -25.2(2)
C13 C14 C16 N3 -150.92(18)
C15 C14 C16 N3 91.20(19)
N4 C14 C16 C17 -154.65(18)
C13 C14 C16 C17 79.6(2)
C15 C14 C16 C17 -38.3(2)
N4 C14 C16 C23 93.44(19)
C13 C14 C16 C23 -32.3(2)
C15 C14 C16 C23 -150.19(17)
N3 C16 C17 C18 -42.7(3)
C23 C16 C17 C18 -166.9(2)
C14 C16 C17 C18 77.8(3)
N3 C16 C17 C22 132.6(2)
C23 C16 C17 C22 8.4(2)
C14 C16 C17 C22 -106.9(2)
C22 C17 C18 C19 2.0(3)
C16 C17 C18 C19 176.8(2)
C17 C18 C19 C20 -0.1(4)
C18 C19 C20 C21 -1.1(4)
C19 C20 C21 C22 0.4(4)
C20 C21 C22 C17 1.5(4)
C20 C21 C22 N2 -172.7(2)
C18 C17 C22 C21 -2.8(3)
C16 C17 C22 C21 -178.7(2)
C18 C17 C22 N2 172.43(19)
C16 C17 C22 N2 -3.5(2)
C23 N2 C22 C21 171.0(2)
C24 N2 C22 C21 -6.6(4)
C23 N2 C22 C17 -3.9(3)
C24 N2 C22 C17 178.5(2)
C22 N2 C23 O2 -172.7(2)
C24 N2 C23 O2 4.9(4)
C22 N2 C23 C16 9.4(2)
C24 N2 C23 C16 -173.02(19)
N3 C16 C23 O2 43.2(3)
C17 C16 C23 O2 171.4(2)
C14 C16 C23 O2 -68.1(3)
N3 C16 C23 N2 -138.85(18)
C17 C16 C23 N2 -10.7(2)
C14 C16 C23 N2 109.77(19)
C23 N2 C24 C25 -107.0(3)
C22 N2 C24 C25 70.3(3)
N2 C24 C25 C30 -144.7(3)
N2 C24 C25 C26 37.7(4)
C30 C25 C26 C27 1.4(4)
C24 C25 C26 C27 179.0(3)
C25 C26 C27 C28 -1.9(4)
C26 C27 C28 C29 0.8(5)
C27 C28 C29 C30 0.6(5)
C26 C25 C30 C29 0.1(4)
C24 C25 C30 C29 -177.5(3)
C28 C29 C30 C25 -1.1(5)
C16 N3 C31 C36 154.2(2)
C37 N3 C31 C36 -8.8(3)
C16 N3 C31 C32 -27.2(3)
C37 N3 C31 C32 169.74(19)
N3 C31 C32 C33 179.4(2)
C36 C31 C32 C33 -2.0(3)
C31 C32 C33 C34 0.7(4)
C32 C33 C34 C35 1.2(4)
C33 C34 C35 C36 -1.8(4)
C34 C35 C36 C31 0.4(3)
N3 C31 C36 C35 -179.9(2)
C32 C31 C36 C35 1.5(3)
C14 N4 C37 N3 -30.4(2)
C14 N4 C37 C38 -153.10(18)
C31 N3 C37 N4 178.50(17)
C16 N3 C37 N4 13.7(2)
C31 N3 C37 C38 -62.2(3)
C16 N3 C37 C38 133.00(19)
C42 N5 C38 C39 -0.9(3)
C42 N5 C38 C37 175.5(2)
N4 C37 C38 N5 -99.4(2)
N3 C37 C38 N5 143.89(19)
N4 C37 C38 C39 77.0(3)
N3 C37 C38 C39 -39.7(3)
N5 C38 C39 C40 0.1(4)
C37 C38 C39 C40 -176.0(2)
C38 C39 C40 C41 0.8(4)
C39 C40 C41 C42 -0.9(4)
C38 N5 C42 C41 0.8(4)
C40 C41 C42 N5 0.1(4)
